data_4083525
loop_
_publ_author_name
'Namura, Kyo'
'Suzuki, Hiroharu'

_publ_section_title
;
 Synthesis, Structure, and Reactivity of Mixed-Ligand Dinuclear Ruthenium
 Polyhydrido Complexes Supported by
 1,4,7-Trimethyl-1,4,7-triazacyclononane and Bulky Phosphine Ligands
;
_journal_issue 12
_journal_name_full Organometallics
_journal_page_first 2968
_journal_paper_doi 10.1021/om500018j
_journal_volume 33
_journal_year 2014
_chemical_formula_sum 'C41 H84 F6 N3 O3 P3 Ru2'
_chemical_formula_weight 1076.16
_chemical_name_systematic
; 
 ? 
;
_space_group_IT_number 14
_symmetry_cell_setting monoclinic
_symmetry_space_group_name_Hall '-P 2ybc'
_symmetry_space_group_name_H-M 'P 1 21/c 1'
_atom_sites_solution_hydrogens geom
_atom_sites_solution_primary direct
_atom_sites_solution_secondary difmap
_audit_creation_method SHELXL-97
_cell_angle_alpha 90.00
_cell_angle_beta 90.3250(10)
_cell_angle_gamma 90.00
_cell_formula_units_Z 4
_cell_length_a 10.2130(3)
_cell_length_b 22.9982(5)
_cell_length_c 19.9737(6)
_cell_measurement_reflns_used 55649
_cell_measurement_temperature 123(2)
_cell_measurement_theta_max 30.03
_cell_measurement_theta_min 2.99
_cell_volume 4691.4(2)
_computing_cell_refinement PROCESS-AUTO
_computing_data_collection 'PROCESS-AUTO (Rigaku, 1998)'
_computing_data_reduction 'SHELXS-97 (Sheldrick, 1990)'
_computing_molecular_graphics 'ORTEX (P.McArdle, 1995)'
_computing_publication_material SHELXL-97
_computing_structure_refinement 'SHELXL-97 (Sheldrick, 1997)'
_computing_structure_solution SHELXS-97
_diffrn_ambient_temperature 123(2)
_diffrn_detector_area_resol_mean 10
_diffrn_measured_fraction_theta_full 0.985
_diffrn_measured_fraction_theta_max 0.985
_diffrn_measurement_device_type 'Rigaku R-AXIS RAPID Imaging Plate'
_diffrn_measurement_method \w
_diffrn_radiation_monochromator graphite
_diffrn_radiation_source 'Rigaku Rotating Anode Ultrax18'
_diffrn_radiation_type MoK\a
_diffrn_radiation_wavelength 0.71069
_diffrn_reflns_av_R_equivalents 0.0272
_diffrn_reflns_av_sigmaI/netI 0.0245
_diffrn_reflns_limit_h_max 13
_diffrn_reflns_limit_h_min -14
_diffrn_reflns_limit_k_max 32
_diffrn_reflns_limit_k_min -32
_diffrn_reflns_limit_l_max 28
_diffrn_reflns_limit_l_min -28
_diffrn_reflns_number 54783
_diffrn_reflns_theta_full 30.03
_diffrn_reflns_theta_max 30.03
_diffrn_reflns_theta_min 2.99
_exptl_absorpt_coefficient_mu 0.810
_exptl_absorpt_correction_T_max 1.0000
_exptl_absorpt_correction_T_min 0.7351
_exptl_absorpt_correction_type empirical
_exptl_crystal_colour green
_exptl_crystal_density_diffrn 1.524
_exptl_crystal_density_meas ?
_exptl_crystal_density_method 'not measured'
_exptl_crystal_description block
_exptl_crystal_F_000 2248
_exptl_crystal_size_max 0.370
_exptl_crystal_size_mid 0.370
_exptl_crystal_size_min 0.150
_refine_diff_density_max 1.387
_refine_diff_density_min -0.935
_refine_diff_density_rms 0.089
_refine_ls_extinction_method none
_refine_ls_goodness_of_fit_ref 1.036
_refine_ls_hydrogen_treatment refall
_refine_ls_matrix_type full
_refine_ls_number_parameters 546
_refine_ls_number_reflns 13529
_refine_ls_number_restraints 0
_refine_ls_restrained_S_all 1.036
_refine_ls_R_factor_all 0.0359
_refine_ls_R_factor_gt 0.0307
_refine_ls_shift/su_max 0.002
_refine_ls_shift/su_mean 0.000
_refine_ls_structure_factor_coef Fsqd
_refine_ls_weighting_details 'calc w=1/[\s^2^(Fo^2^)+(0.0385P)^2^+5.4475P] where P=(Fo^2^+2Fc^2^)/3'
_refine_ls_weighting_scheme calc
_refine_ls_wR_factor_gt 0.0776
_refine_ls_wR_factor_ref 0.0808
_reflns_number_gt 12121
_reflns_number_total 13529
_reflns_threshold_expression >2sigma(I)
_cod_data_source_file om500018j_si_001.cif
_cod_data_source_block 7cPF6
_cod_depositor_comments
;
The following automatic conversions were performed:

'_symmetry_cell_setting' value 'Monoclinic' changed to 'monoclinic'
according to
/usr/data/users/saulius/crontab/automatic-downloads/rss-feeds/ACS/lib/dictionaries/cif_core.dic
dictionary named 'cif_core.dic' version 2.4.2 from
2011-04-26.

'_exptl_absorpt_correction_type' value 'Empirical'
changed to 'empirical' according to
/usr/data/users/saulius/crontab/automatic-downloads/rss-feeds/ACS/lib/dictionaries/cif_core.dic
dictionary named 'cif_core.dic' version 2.4.2 from 2011-04-26.

Automatic conversion script
Id: cif_fix_values 2281 2013-09-26 08:29:07Z andrius 

 Adding full bibliography for 4083517--4083527.cif.

The following automatic conversions were performed:

'_exptl_crystal_density_meas' value 'not measured' was changed to '?'
- the value is perceived as not measured.

Automatic conversion script
Id: cif_fix_values 3008 2015-01-20 13:52:24Z robertas 
;
_cod_original_sg_symbol_H-M P21/c
_cod_database_code 4083525

loop_
_symmetry_equiv_pos_as_xyz
'x, y, z'
'x, -y+1/2, z+1/2'
'-x, -y, -z'
'-x, y-1/2, -z-1/2'

loop_
_atom_site_label
_atom_site_type_symbol
_atom_site_fract_x
_atom_site_fract_y
_atom_site_fract_z
_atom_site_U_iso_or_equiv
_atom_site_adp_type
_atom_site_occupancy
_atom_site_symmetry_multiplicity
_atom_site_calc_flag
_atom_site_refinement_flags
_atom_site_disorder_assembly
_atom_site_disorder_group
Ru1 Ru 0.370389(14) 0.378364(6) 0.351225(7) 0.01679(4) Uani 1 1 d . . .
Ru2 Ru 0.273707(13) 0.443960(6) 0.249944(6) 0.01313(4) Uani 1 1 d . . .
P1 P 0.17803(4) 0.415375(19) 0.14776(2) 0.01341(8) Uani 1 1 d . . .
P2 P 0.23686(5) 0.54510(2) 0.25086(2) 0.01522(8) Uani 1 1 d . . .
P3 P 0.32522(6) 0.74475(3) 0.87303(3) 0.03250(13) Uani 1 1 d . . .
F1 F 0.3861(2) 0.68372(8) 0.85577(10) 0.0609(5) Uani 1 1 d . . .
F2 F 0.3888(3) 0.74245(11) 0.94463(11) 0.0879(8) Uani 1 1 d . . .
F3 F 0.2622(2) 0.80663(8) 0.88855(13) 0.0770(7) Uani 1 1 d . . .
F4 F 0.2593(2) 0.74737(13) 0.80071(10) 0.0824(7) Uani 1 1 d . . .
F5 F 0.19755(17) 0.71422(8) 0.90206(10) 0.0533(4) Uani 1 1 d . . .
F6 F 0.4511(2) 0.77536(10) 0.84289(16) 0.0879(8) Uani 1 1 d . . .
N1 N 0.42542(18) 0.38493(8) 0.45433(8) 0.0243(3) Uani 1 1 d . . .
N2 N 0.3953(2) 0.28834(8) 0.37209(9) 0.0319(4) Uani 1 1 d . . .
N3 N 0.57781(17) 0.37510(9) 0.33831(8) 0.0265(4) Uani 1 1 d . . .
O1 O 0.17432(15) 0.37381(7) 0.38209(7) 0.0263(3) Uani 1 1 d . . .
O2 O 0.09160(13) 0.42926(6) 0.29931(6) 0.0209(3) Uani 1 1 d . . .
O3 O 0.1513(3) 0.80530(16) 1.02482(12) 0.0799(9) Uani 1 1 d . . .
C1 C 0.0834(2) 0.39897(10) 0.35107(10) 0.0250(4) Uani 1 1 d . . .
C2 C 0.3767(3) 0.32995(11) 0.48572(11) 0.0348(5) Uani 1 1 d . . .
H2A H 0.2798 0.3306 0.4875 0.042 Uiso 1 1 calc R . .
H2B H 0.4107 0.3268 0.5321 0.042 Uiso 1 1 calc R . .
C3 C 0.4217(3) 0.27822(11) 0.44523(12) 0.0412(6) Uani 1 1 d . . .
H3A H 0.5167 0.2720 0.4525 0.049 Uiso 1 1 calc R . .
H3B H 0.3749 0.2429 0.4602 0.049 Uiso 1 1 calc R . .
C4 C 0.5107(3) 0.27207(11) 0.33044(13) 0.0410(6) Uani 1 1 d . . .
H4A H 0.4857 0.2731 0.2825 0.049 Uiso 1 1 calc R . .
H4B H 0.5382 0.2319 0.3415 0.049 Uiso 1 1 calc R . .
C5 C 0.6231(3) 0.31281(12) 0.34234(12) 0.0389(6) Uani 1 1 d . . .
H5A H 0.6917 0.3059 0.3084 0.047 Uiso 1 1 calc R . .
H5B H 0.6617 0.3053 0.3871 0.047 Uiso 1 1 calc R . .
C6 C 0.6306(2) 0.40930(12) 0.39642(11) 0.0317(5) Uani 1 1 d . . .
H6A H 0.6117 0.4511 0.3895 0.038 Uiso 1 1 calc R . .
H6B H 0.7268 0.4044 0.3989 0.038 Uiso 1 1 calc R . .
C7 C 0.5704(2) 0.38969(11) 0.46131(10) 0.0315(5) Uani 1 1 d . . .
H7A H 0.6072 0.3514 0.4742 0.038 Uiso 1 1 calc R . .
H7B H 0.5922 0.4179 0.4971 0.038 Uiso 1 1 calc R . .
C8 C 0.3614(2) 0.43530(10) 0.48684(10) 0.0297(4) Uani 1 1 d . . .
H8A H 0.2664 0.4329 0.4799 0.045 Uiso 1 1 calc R . .
H8B H 0.3945 0.4714 0.4672 0.045 Uiso 1 1 calc R . .
H8C H 0.3808 0.4348 0.5349 0.045 Uiso 1 1 calc R . .
C9 C 0.2804(3) 0.25375(10) 0.35079(13) 0.0406(6) Uani 1 1 d . . .
H9A H 0.2042 0.2649 0.3775 0.061 Uiso 1 1 calc R . .
H9B H 0.2987 0.2123 0.3574 0.061 Uiso 1 1 calc R . .
H9C H 0.2620 0.2611 0.3033 0.061 Uiso 1 1 calc R . .
C10 C 0.6330(2) 0.40145(12) 0.27699(11) 0.0338(5) Uani 1 1 d . . .
H10A H 0.6027 0.3797 0.2377 0.051 Uiso 1 1 calc R . .
H10B H 0.7288 0.4002 0.2793 0.051 Uiso 1 1 calc R . .
H10C H 0.6040 0.4420 0.2734 0.051 Uiso 1 1 calc R . .
C11 C 0.01835(17) 0.44787(8) 0.12397(9) 0.0174(3) Uani 1 1 d . . .
H11 H 0.0377 0.4898 0.1153 0.021 Uiso 1 1 calc R . .
C12 C -0.0552(2) 0.42668(11) 0.06076(10) 0.0278(4) Uani 1 1 d . . .
H12A H -0.0443 0.3842 0.0550 0.033 Uiso 1 1 calc R . .
H12B H -0.0217 0.4466 0.0204 0.033 Uiso 1 1 calc R . .
C13 C -0.2010(2) 0.44206(10) 0.07221(10) 0.0251(4) Uani 1 1 d . . .
H13A H -0.2338 0.4678 0.0361 0.030 Uiso 1 1 calc R . .
H13B H -0.2552 0.4064 0.0730 0.030 Uiso 1 1 calc R . .
C14 C -0.2061(2) 0.47290(11) 0.13954(10) 0.0293(4) Uani 1 1 d . . .
H14A H -0.2888 0.4641 0.1631 0.035 Uiso 1 1 calc R . .
H14B H -0.1981 0.5155 0.1340 0.035 Uiso 1 1 calc R . .
C15 C -0.0881(2) 0.44807(11) 0.17755(10) 0.0300(5) Uani 1 1 d . . .
H15A H -0.0633 0.4732 0.2159 0.036 Uiso 1 1 calc R . .
H15B H -0.1060 0.4083 0.1940 0.036 Uiso 1 1 calc R . .
C16 C 0.14882(18) 0.33651(8) 0.14205(9) 0.0171(3) Uani 1 1 d . . .
H16 H 0.0978 0.3294 0.1000 0.021 Uiso 1 1 calc R . .
C17 C 0.27245(19) 0.29859(8) 0.13897(10) 0.0210(3) Uani 1 1 d . . .
H17A H 0.3163 0.3026 0.0951 0.025 Uiso 1 1 calc R . .
H17B H 0.3351 0.3092 0.1749 0.025 Uiso 1 1 calc R . .
C18 C 0.2205(2) 0.23666(9) 0.14887(12) 0.0299(4) Uani 1 1 d . . .
H18A H 0.2851 0.2128 0.1737 0.036 Uiso 1 1 calc R . .
H18B H 0.2027 0.2180 0.1051 0.036 Uiso 1 1 calc R . .
C19 C 0.0933(2) 0.24268(9) 0.18924(11) 0.0280(4) Uani 1 1 d . . .
H19A H 0.1015 0.2225 0.2328 0.034 Uiso 1 1 calc R . .
H19B H 0.0185 0.2257 0.1642 0.034 Uiso 1 1 calc R . .
C20 C 0.0727(2) 0.30844(9) 0.19978(10) 0.0238(4) Uani 1 1 d . . .
H20A H -0.0214 0.3186 0.1973 0.029 Uiso 1 1 calc R . .
H20B H 0.1081 0.3210 0.2437 0.029 Uiso 1 1 calc R . .
C21 C 0.27491(18) 0.43096(8) 0.07102(8) 0.0167(3) Uani 1 1 d . A .
H21 H 0.2610 0.4732 0.0613 0.020 Uiso 1 1 calc R . .
C22 C 0.4257(2) 0.42313(12) 0.07838(10) 0.0291(5) Uani 1 1 d . . .
C23 C 0.4635(6) 0.4293(3) 0.0027(3) 0.0247(18) Uiso 0.343(9) 1 d P A 1
C23A C 0.4762(3) 0.39491(16) 0.01088(16) 0.0266(10) Uiso 0.657(9) 1 d P A 2
C24 C 0.3643(2) 0.40215(14) -0.03636(11) 0.0412(6) Uani 1 1 d . . .
C25 C 0.23911(19) 0.39844(10) 0.00512(9) 0.0239(4) Uani 1 1 d . A .
H25A H 0.2155 0.3575 0.0142 0.029 Uiso 1 1 calc R . .
H25B H 0.1651 0.4177 -0.0182 0.029 Uiso 1 1 calc R . .
C26 C 0.1510(2) 0.58549(8) 0.18283(9) 0.0211(4) Uani 1 1 d . . .
H26 H 0.0632 0.5667 0.1778 0.025 Uiso 1 1 calc R . .
C27 C 0.1240(3) 0.65075(10) 0.19603(11) 0.0344(5) Uani 1 1 d . . .
H27A H 0.0415 0.6560 0.2211 0.041 Uiso 1 1 calc R . .
H27B H 0.1967 0.6686 0.2218 0.041 Uiso 1 1 calc R . .
C28 C 0.1135(3) 0.67723(10) 0.12617(12) 0.0369(5) Uani 1 1 d . . .
H28A H 0.0275 0.6686 0.1053 0.044 Uiso 1 1 calc R . .
H28B H 0.1263 0.7199 0.1275 0.044 Uiso 1 1 calc R . .
C29 C 0.2238(3) 0.64745(10) 0.08889(11) 0.0321(5) Uani 1 1 d . . .
H29A H 0.3096 0.6645 0.1011 0.039 Uiso 1 1 calc R . .
H29B H 0.2110 0.6506 0.0398 0.039 Uiso 1 1 calc R . .
C30 C 0.2144(2) 0.58380(8) 0.11216(9) 0.0216(4) Uani 1 1 d . . .
H30A H 0.3025 0.5660 0.1145 0.026 Uiso 1 1 calc R . .
H30B H 0.1596 0.5609 0.0808 0.026 Uiso 1 1 calc R . .
C31 C 0.14018(19) 0.57219(9) 0.32297(9) 0.0206(3) Uani 1 1 d . . .
H31 H 0.1514 0.6154 0.3240 0.025 Uiso 1 1 calc R . .
C32 C 0.1815(2) 0.54935(10) 0.39253(9) 0.0251(4) Uani 1 1 d . . .
H32A H 0.2123 0.5086 0.3895 0.030 Uiso 1 1 calc R . .
H32B H 0.2527 0.5735 0.4117 0.030 Uiso 1 1 calc R . .
C33 C 0.0601(3) 0.55324(18) 0.43508(13) 0.0600(10) Uani 1 1 d . . .
H33A H 0.0426 0.5152 0.4564 0.072 Uiso 1 1 calc R . .
H33B H 0.0730 0.5825 0.4709 0.072 Uiso 1 1 calc R . .
C34 C -0.0529(3) 0.57027(16) 0.39188(13) 0.0486(7) Uani 1 1 d . . .
H34A H -0.0758 0.6116 0.3991 0.058 Uiso 1 1 calc R . .
H34B H -0.1305 0.5461 0.4021 0.058 Uiso 1 1 calc R . .
C35 C -0.0087(2) 0.56035(10) 0.31974(10) 0.0275(4) Uani 1 1 d . . .
H35A H -0.0530 0.5876 0.2887 0.033 Uiso 1 1 calc R . .
H35B H -0.0269 0.5200 0.3052 0.033 Uiso 1 1 calc R . .
C36 C 0.38993(19) 0.58812(8) 0.26252(9) 0.0193(3) Uani 1 1 d . . .
H36 H 0.3622 0.6296 0.2671 0.023 Uiso 1 1 calc R . .
C37 C 0.4901(2) 0.58653(10) 0.20531(9) 0.0240(4) Uani 1 1 d . . .
H37A H 0.5034 0.5463 0.1889 0.029 Uiso 1 1 calc R . .
H37B H 0.4618 0.6114 0.1675 0.029 Uiso 1 1 calc R . .
C38 C 0.6147(2) 0.61032(10) 0.23826(11) 0.0287(4) Uani 1 1 d . . .
H38A H 0.6932 0.5999 0.2120 0.034 Uiso 1 1 calc R . .
H38B H 0.6105 0.6531 0.2430 0.034 Uiso 1 1 calc R . .
C39 C 0.6167(2) 0.58076(11) 0.30643(11) 0.0320(5) Uani 1 1 d . . .
H39A H 0.6640 0.6050 0.3396 0.038 Uiso 1 1 calc R . .
H39B H 0.6602 0.5424 0.3037 0.038 Uiso 1 1 calc R . .
C40 C 0.4716(2) 0.57365(9) 0.32637(9) 0.0241(4) Uani 1 1 d . . .
H40A H 0.4493 0.6006 0.3632 0.029 Uiso 1 1 calc R . .
H40B H 0.4542 0.5333 0.3413 0.029 Uiso 1 1 calc R . .
C41 C 0.0209(3) 0.78886(16) 1.01035(16) 0.0529(7) Uani 1 1 d . . .
H1 H 0.318(3) 0.3707(14) 0.2638(16) 0.047(9) Uiso 1 1 d . . .
H2 H 0.354(3) 0.4532(12) 0.3296(14) 0.035(7) Uiso 1 1 d . . .
H3 H 0.413(4) 0.4367(17) 0.2205(18) 0.058(11) Uiso 1 1 d . . .
H4 H 0.391(4) 0.4707(17) 0.2099(18) 0.055(10) Uiso 1 1 d . . .
H5 H -0.002(3) 0.3961(11) 0.3678(12) 0.025(6) Uiso 1 1 d . . .

loop_
_atom_site_aniso_label
_atom_site_aniso_U_11
_atom_site_aniso_U_22
_atom_site_aniso_U_33
_atom_site_aniso_U_23
_atom_site_aniso_U_13
_atom_site_aniso_U_12
Ru1 0.02033(7) 0.01806(7) 0.01192(6) 0.00158(5) -0.00314(5) 0.00171(5)
Ru2 0.01406(7) 0.01509(7) 0.01022(6) 0.00020(4) -0.00092(4) 0.00060(5)
P1 0.01342(18) 0.01526(19) 0.01155(17) 0.00058(14) -0.00107(14) -0.00068(16)
P2 0.0172(2) 0.0166(2) 0.01192(18) -0.00073(15) -0.00051(15) 0.00143(16)
P3 0.0281(3) 0.0259(3) 0.0434(3) 0.0015(2) -0.0036(2) 0.0038(2)
F1 0.0663(12) 0.0401(9) 0.0764(13) -0.0105(9) 0.0045(10) 0.0168(9)
F2 0.111(2) 0.0863(17) 0.0660(13) -0.0134(12) -0.0573(14) -0.0060(15)
F3 0.0923(16) 0.0355(9) 0.1035(17) 0.0116(10) 0.0391(14) 0.0226(10)
F4 0.0741(14) 0.124(2) 0.0491(11) 0.0255(12) -0.0074(10) 0.0258(14)
F5 0.0421(9) 0.0500(10) 0.0678(11) 0.0086(9) 0.0095(8) -0.0051(8)
F6 0.0422(11) 0.0646(14) 0.157(3) 0.0267(15) 0.0284(13) -0.0010(10)
N1 0.0285(8) 0.0300(9) 0.0143(7) 0.0016(6) -0.0032(6) 0.0025(7)
N2 0.0488(12) 0.0221(8) 0.0247(8) 0.0039(7) -0.0132(8) 0.0033(8)
N3 0.0224(8) 0.0375(10) 0.0196(7) -0.0010(7) -0.0032(6) 0.0085(7)
O1 0.0244(7) 0.0351(8) 0.0195(6) 0.0088(6) 0.0002(5) -0.0037(6)
O2 0.0177(6) 0.0281(7) 0.0169(6) 0.0024(5) 0.0007(5) 0.0010(5)
O3 0.0582(15) 0.131(3) 0.0503(13) -0.0227(15) -0.0066(11) -0.0218(16)
C1 0.0205(9) 0.0350(11) 0.0195(8) 0.0021(8) 0.0026(7) -0.0044(8)
C2 0.0460(13) 0.0394(13) 0.0190(9) 0.0099(9) -0.0047(9) -0.0009(11)
C3 0.0642(17) 0.0319(12) 0.0274(10) 0.0112(9) -0.0158(11) 0.0013(12)
C4 0.0573(16) 0.0316(12) 0.0338(11) -0.0035(9) -0.0153(11) 0.0225(12)
C5 0.0416(13) 0.0449(14) 0.0301(11) -0.0036(10) -0.0072(9) 0.0237(12)
C6 0.0230(10) 0.0469(14) 0.0251(9) -0.0033(9) -0.0059(8) 0.0007(9)
C7 0.0301(11) 0.0431(13) 0.0211(9) -0.0027(9) -0.0093(8) 0.0048(10)
C8 0.0352(11) 0.0379(12) 0.0159(8) -0.0028(8) -0.0006(8) 0.0052(10)
C9 0.0625(17) 0.0219(10) 0.0370(12) 0.0063(9) -0.0157(11) -0.0061(11)
C10 0.0220(9) 0.0555(15) 0.0239(9) 0.0014(10) 0.0022(8) 0.0073(10)
C11 0.0157(8) 0.0194(8) 0.0171(7) 0.0009(6) -0.0036(6) 0.0008(7)
C12 0.0196(9) 0.0432(12) 0.0205(8) -0.0078(8) -0.0066(7) 0.0081(9)
C13 0.0184(8) 0.0318(11) 0.0251(9) 0.0006(8) -0.0058(7) 0.0027(8)
C14 0.0220(9) 0.0449(13) 0.0211(9) 0.0025(8) 0.0000(7) 0.0129(9)
C15 0.0217(9) 0.0524(14) 0.0159(8) 0.0007(8) 0.0007(7) 0.0147(9)
C16 0.0185(8) 0.0158(8) 0.0170(7) 0.0008(6) -0.0016(6) -0.0022(7)
C17 0.0206(8) 0.0167(8) 0.0258(9) 0.0002(7) 0.0006(7) -0.0007(7)
C18 0.0322(11) 0.0166(9) 0.0409(12) 0.0026(8) -0.0009(9) -0.0012(8)
C19 0.0327(11) 0.0210(9) 0.0302(10) 0.0045(8) -0.0014(8) -0.0095(8)
C20 0.0236(9) 0.0227(9) 0.0253(9) 0.0018(7) 0.0043(7) -0.0054(8)
C21 0.0201(8) 0.0181(8) 0.0120(7) 0.0012(6) 0.0011(6) -0.0009(7)
C22 0.0184(8) 0.0526(14) 0.0165(8) -0.0065(8) 0.0033(7) -0.0099(9)
C24 0.0223(10) 0.076(2) 0.0251(10) -0.0226(11) 0.0039(8) -0.0037(11)
C25 0.0205(9) 0.0372(11) 0.0139(7) -0.0029(7) 0.0005(6) -0.0033(8)
C26 0.0272(9) 0.0197(8) 0.0164(7) -0.0001(6) -0.0027(7) 0.0049(7)
C27 0.0531(15) 0.0234(10) 0.0267(10) -0.0020(8) -0.0052(9) 0.0168(10)
C28 0.0558(15) 0.0224(10) 0.0324(11) 0.0037(9) -0.0140(10) 0.0080(10)
C29 0.0466(13) 0.0223(10) 0.0274(10) 0.0049(8) -0.0053(9) -0.0040(9)
C30 0.0300(10) 0.0192(8) 0.0155(7) 0.0007(6) -0.0041(7) -0.0001(8)
C31 0.0223(9) 0.0234(9) 0.0162(7) -0.0037(7) 0.0026(6) 0.0026(7)
C32 0.0260(9) 0.0346(11) 0.0148(8) -0.0037(7) 0.0011(7) 0.0027(8)
C33 0.0460(16) 0.110(3) 0.0245(11) 0.0194(14) 0.0155(11) 0.0241(17)
C34 0.0290(12) 0.085(2) 0.0319(12) -0.0163(13) 0.0093(10) 0.0045(13)
C35 0.0210(9) 0.0368(11) 0.0247(9) -0.0056(8) 0.0035(7) 0.0066(8)
C36 0.0213(8) 0.0190(8) 0.0175(7) -0.0004(6) -0.0012(6) -0.0017(7)
C37 0.0233(9) 0.0292(10) 0.0194(8) 0.0003(7) 0.0027(7) -0.0063(8)
C38 0.0254(10) 0.0322(11) 0.0284(10) 0.0019(8) 0.0005(8) -0.0107(9)
C39 0.0248(10) 0.0382(12) 0.0329(11) 0.0071(9) -0.0067(8) -0.0087(9)
C40 0.0260(9) 0.0276(10) 0.0187(8) 0.0014(7) -0.0046(7) -0.0072(8)
C41 0.0445(16) 0.067(2) 0.0470(16) 0.0046(14) -0.0016(12) 0.0049(15)

loop_
_atom_type_symbol
_atom_type_description
_atom_type_scat_dispersion_real
_atom_type_scat_dispersion_imag
_atom_type_scat_source
C C 0.0033 0.0016 'International Tables Vol C Tables 4.2.6.8 and 6.1.1.4'
H H 0.0000 0.0000 'International Tables Vol C Tables 4.2.6.8 and 6.1.1.4'
N N 0.0061 0.0033 'International Tables Vol C Tables 4.2.6.8 and 6.1.1.4'
Ru Ru -1.2594 0.8363 'International Tables Vol C Tables 4.2.6.8 and 6.1.1.4'
P P 0.1023 0.0942 'International Tables Vol C Tables 4.2.6.8 and 6.1.1.4'
O O 0.0106 0.0060 'International Tables Vol C Tables 4.2.6.8 and 6.1.1.4'
F F 0.0171 0.0103 'International Tables Vol C Tables 4.2.6.8 and 6.1.1.4'

loop_
_geom_angle_atom_site_label_1
_geom_angle_atom_site_label_2
_geom_angle_atom_site_label_3
_geom_angle
O1 Ru1 N2 90.40(7)
O1 Ru1 N3 168.75(6)
N2 Ru1 N3 82.64(8)
O1 Ru1 N1 88.09(6)
N2 Ru1 N1 81.34(7)
N3 Ru1 N1 82.14(7)
O1 Ru1 Ru2 84.42(4)
N2 Ru1 Ru2 137.05(5)
N3 Ru1 Ru2 106.69(5)
N1 Ru1 Ru2 140.71(5)
O2 Ru2 P1 89.88(4)
O2 Ru2 P2 90.75(4)
P1 Ru2 P2 102.540(16)
O2 Ru2 Ru1 83.20(4)
P1 Ru2 Ru1 129.877(13)
P2 Ru2 Ru1 127.027(12)
C16 P1 C11 103.84(8)
C16 P1 C21 103.01(8)
C11 P1 C21 100.48(8)
C16 P1 Ru2 113.30(6)
C11 P1 Ru2 118.07(6)
C21 P1 Ru2 116.11(6)
C31 P2 C26 98.52(9)
C31 P2 C36 100.03(9)
C26 P2 C36 102.57(9)
C31 P2 Ru2 114.99(7)
C26 P2 Ru2 124.16(6)
C36 P2 Ru2 113.03(6)
F2 P3 F1 90.44(13)
F2 P3 F6 91.65(16)
F1 P3 F6 89.46(12)
F2 P3 F4 179.39(16)
F1 P3 F4 90.03(13)
F6 P3 F4 88.74(15)
F2 P3 F5 89.36(14)
F1 P3 F5 90.68(11)
F6 P3 F5 178.98(14)
F4 P3 F5 90.25(12)
F2 P3 F3 91.05(14)
F1 P3 F3 178.51(14)
F6 P3 F3 90.38(12)
F4 P3 F3 88.48(14)
F5 P3 F3 89.46(11)
C8 N1 C7 110.03(18)
C8 N1 C2 109.15(18)
C7 N1 C2 110.79(18)
C8 N1 Ru1 111.29(12)
C7 N1 Ru1 110.55(12)
C2 N1 Ru1 104.92(13)
C9 N2 C4 109.4(2)
C9 N2 C3 109.5(2)
C4 N2 C3 111.4(2)
C9 N2 Ru1 111.93(15)
C4 N2 Ru1 103.20(15)
C3 N2 Ru1 111.23(15)
C10 N3 C6 106.79(19)
C10 N3 C5 108.35(18)
C6 N3 C5 110.38(17)
C10 N3 Ru1 117.88(13)
C6 N3 Ru1 103.90(12)
C5 N3 Ru1 109.34(15)
C1 O1 Ru1 122.42(13)
C1 O2 Ru2 122.20(13)
O2 C1 O1 127.74(19)
N1 C2 C3 109.74(19)
N2 C3 C2 110.16(19)
N2 C4 C5 111.2(2)
C4 C5 N3 110.54(19)
N3 C6 C7 111.3(2)
N1 C7 C6 110.55(16)
C15 C11 C12 103.22(16)
C15 C11 P1 116.70(13)
C12 C11 P1 120.37(13)
C11 C12 C13 105.72(16)
C14 C13 C12 105.93(16)
C13 C14 C15 103.52(17)
C11 C15 C14 102.39(16)
C17 C16 C20 102.18(15)
C17 C16 P1 115.39(13)
C20 C16 P1 116.73(13)
C18 C17 C16 103.72(16)
C17 C18 C19 106.13(17)
C18 C19 C20 106.01(16)
C16 C20 C19 103.88(16)
C25 C21 C22 104.59(15)
C25 C21 P1 118.69(13)
C22 C21 P1 115.44(12)
C21 C22 C23 98.4(3)
C21 C22 C23A 107.06(18)
C23 C22 C23A 30.1(2)
C24 C23 C22 108.2(4)
C24 C23A C22 104.0(2)
C23 C24 C23A 32.6(3)
C23 C24 C25 108.8(3)
C23A C24 C25 107.0(2)
C24 C25 C21 103.78(16)
C27 C26 C30 104.71(16)
C27 C26 P2 116.28(14)
C30 C26 P2 116.91(13)
C28 C27 C26 104.05(17)
C29 C28 C27 102.71(19)
C28 C29 C30 103.51(18)
C29 C30 C26 106.07(16)
C32 C31 C35 104.00(16)
C32 C31 P2 116.12(14)
C35 C31 P2 115.82(13)
C33 C32 C31 105.39(18)
C34 C33 C32 109.0(2)
C33 C34 C35 106.0(2)
C34 C35 C31 103.28(18)
C37 C36 C40 104.34(16)
C37 C36 P2 117.10(13)
C40 C36 P2 115.75(13)
C38 C37 C36 103.13(16)
C39 C38 C37 103.39(16)
C38 C39 C40 105.68(17)
C39 C40 C36 106.06(16)

loop_
_geom_bond_atom_site_label_1
_geom_bond_atom_site_label_2
_geom_bond_distance
Ru1 O1 2.1011(15)
Ru1 N2 2.1269(19)
Ru1 N3 2.1368(18)
Ru1 N1 2.1370(16)
Ru1 Ru2 2.70564(19)
Ru2 O2 2.1369(13)
Ru2 P1 2.3516(4)
Ru2 P2 2.3564(5)
P1 C16 1.8415(19)
P1 C11 1.8534(18)
P1 C21 1.8639(17)
P2 C31 1.8584(18)
P2 C26 1.8615(19)
P2 C36 1.8636(19)
P3 F2 1.568(2)
P3 F1 1.5741(18)
P3 F6 1.587(2)
P3 F4 1.591(2)
P3 F5 1.5930(18)
P3 F3 1.5931(19)
N1 C8 1.482(3)
N1 C7 1.491(3)
N1 C2 1.498(3)
N2 C9 1.478(3)
N2 C4 1.495(4)
N2 C3 1.502(3)
N3 C10 1.481(3)
N3 C6 1.500(3)
N3 C5 1.507(3)
O1 C1 1.255(3)
O2 C1 1.250(2)
O3 C41 1.412(4)
C2 C3 1.512(4)
C4 C5 1.500(4)
C6 C7 1.506(3)
C11 C15 1.530(3)
C11 C12 1.544(3)
C12 C13 1.549(3)
C13 C14 1.522(3)
C14 C15 1.531(3)
C16 C17 1.536(3)
C16 C20 1.537(3)
C17 C18 1.533(3)
C18 C19 1.539(3)
C19 C20 1.541(3)
C21 C25 1.556(2)
C21 C22 1.557(3)
C22 C23 1.568(6)
C22 C23A 1.585(4)
C23 C24 1.420(7)
C23A C24 1.487(4)
C24 C25 1.530(3)
C26 C27 1.549(3)
C26 C30 1.557(3)
C27 C28 1.526(3)
C28 C29 1.517(4)
C29 C30 1.539(3)
C31 C32 1.542(3)
C31 C35 1.546(3)
C32 C33 1.510(3)
C33 C34 1.489(4)
C34 C35 1.529(3)
C36 C37 1.539(3)
C36 C40 1.556(3)
C37 C38 1.530(3)
C38 C39 1.522(3)
C39 C40 1.545(3)

loop_
_geom_torsion_atom_site_label_1
_geom_torsion_atom_site_label_2
_geom_torsion_atom_site_label_3
_geom_torsion_atom_site_label_4
_geom_torsion
O1 Ru1 Ru2 O2 0.81(6)
N2 Ru1 Ru2 O2 85.39(10)
N3 Ru1 Ru2 O2 -177.38(7)
N1 Ru1 Ru2 O2 -79.27(9)
O1 Ru1 Ru2 P1 -83.31(5)
N2 Ru1 Ru2 P1 1.27(9)
N3 Ru1 Ru2 P1 98.50(6)
N1 Ru1 Ru2 P1 -163.39(8)
O1 Ru1 Ru2 P2 86.61(5)
N2 Ru1 Ru2 P2 171.18(9)
N3 Ru1 Ru2 P2 -91.58(6)
N1 Ru1 Ru2 P2 6.53(8)
O2 Ru2 P1 C16 -73.07(7)
P2 Ru2 P1 C16 -163.81(6)
Ru1 Ru2 P1 C16 7.96(7)
O2 Ru2 P1 C11 48.58(8)
P2 Ru2 P1 C11 -42.16(7)
Ru1 Ru2 P1 C11 129.61(7)
O2 Ru2 P1 C21 167.99(8)
P2 Ru2 P1 C21 77.25(7)
Ru1 Ru2 P1 C21 -110.98(7)
O2 Ru2 P2 C31 30.88(8)
P1 Ru2 P2 C31 120.92(7)
Ru1 Ru2 P2 C31 -51.17(7)
O2 Ru2 P2 C26 -90.05(9)
P1 Ru2 P2 C26 -0.01(8)
Ru1 Ru2 P2 C26 -172.10(8)
O2 Ru2 P2 C36 144.90(7)
P1 Ru2 P2 C36 -125.06(6)
Ru1 Ru2 P2 C36 62.85(6)
O1 Ru1 N1 C8 -57.43(15)
N2 Ru1 N1 C8 -148.13(16)
N3 Ru1 N1 C8 128.17(16)
Ru2 Ru1 N1 C8 21.36(19)
O1 Ru1 N1 C7 179.98(15)
N2 Ru1 N1 C7 89.27(16)
N3 Ru1 N1 C7 5.58(15)
Ru2 Ru1 N1 C7 -101.23(15)
O1 Ru1 N1 C2 60.48(14)
N2 Ru1 N1 C2 -30.22(15)
N3 Ru1 N1 C2 -113.92(15)
Ru2 Ru1 N1 C2 139.28(12)
O1 Ru1 N2 C9 40.88(17)
N3 Ru1 N2 C9 -148.00(17)
N1 Ru1 N2 C9 128.88(18)
Ru2 Ru1 N2 C9 -41.4(2)
O1 Ru1 N2 C4 158.45(14)
N3 Ru1 N2 C4 -30.43(14)
N1 Ru1 N2 C4 -113.55(14)
Ru2 Ru1 N2 C4 76.21(16)
O1 Ru1 N2 C3 -82.03(18)
N3 Ru1 N2 C3 89.10(18)
N1 Ru1 N2 C3 5.98(18)
Ru2 Ru1 N2 C3 -164.27(15)
O1 Ru1 N3 C10 -176.8(3)
N2 Ru1 N3 C10 130.96(17)
N1 Ru1 N3 C10 -146.82(18)
Ru2 Ru1 N3 C10 -6.08(18)
O1 Ru1 N3 C6 -58.9(4)
N2 Ru1 N3 C6 -111.16(14)
N1 Ru1 N3 C6 -28.95(14)
Ru2 Ru1 N3 C6 111.80(13)
O1 Ru1 N3 C5 58.9(4)
N2 Ru1 N3 C5 6.68(13)
N1 Ru1 N3 C5 88.90(14)
Ru2 Ru1 N3 C5 -130.36(12)
N2 Ru1 O1 C1 -138.19(17)
N3 Ru1 O1 C1 170.2(3)
N1 Ru1 O1 C1 140.49(18)
Ru2 Ru1 O1 C1 -0.90(17)
P1 Ru2 O2 C1 129.09(16)
P2 Ru2 O2 C1 -128.37(16)
Ru1 Ru2 O2 C1 -1.15(16)
Ru2 O2 C1 O1 0.9(3)
Ru1 O1 C1 O2 0.3(3)
C8 N1 C2 C3 169.82(19)
C7 N1 C2 C3 -68.9(2)
Ru1 N1 C2 C3 50.5(2)
C9 N2 C3 C2 -104.3(3)
C4 N2 C3 C2 134.5(2)
Ru1 N2 C3 C2 20.0(3)
N1 C2 C3 N2 -47.6(3)
C9 N2 C4 C5 170.51(19)
C3 N2 C4 C5 -68.2(2)
Ru1 N2 C4 C5 51.2(2)
N2 C4 C5 N3 -48.6(3)
C10 N3 C5 C4 -110.3(2)
C6 N3 C5 C4 133.1(2)
Ru1 N3 C5 C4 19.4(2)
C10 N3 C6 C7 174.63(19)
C5 N3 C6 C7 -67.8(2)
Ru1 N3 C6 C7 49.3(2)
C8 N1 C7 C6 -103.5(2)
C2 N1 C7 C6 135.7(2)
Ru1 N1 C7 C6 19.8(2)
N3 C6 C7 N1 -47.4(3)
C16 P1 C11 C15 78.25(17)
C21 P1 C11 C15 -175.41(16)
Ru2 P1 C11 C15 -48.12(17)
C16 P1 C11 C12 -48.02(17)
C21 P1 C11 C12 58.31(17)
Ru2 P1 C11 C12 -174.39(14)
C15 C11 C12 C13 24.4(2)
P1 C11 C12 C13 156.67(15)
C11 C12 C13 C14 1.8(2)
C12 C13 C14 C15 -27.3(2)
C12 C11 C15 C14 -41.3(2)
P1 C11 C15 C14 -175.67(15)
C13 C14 C15 C11 42.7(2)
C11 P1 C16 C17 162.89(13)
C21 P1 C16 C17 58.46(14)
Ru2 P1 C16 C17 -67.78(14)
C11 P1 C16 C20 -77.08(15)
C21 P1 C16 C20 178.49(14)
Ru2 P1 C16 C20 52.25(15)
C20 C16 C17 C18 41.24(19)
P1 C16 C17 C18 168.96(13)
C16 C17 C18 C19 -26.6(2)
C17 C18 C19 C20 1.7(2)
C17 C16 C20 C19 -40.11(19)
P1 C16 C20 C19 -166.97(14)
C18 C19 C20 C16 23.8(2)
C16 P1 C21 C25 38.25(16)
C11 P1 C21 C25 -68.75(16)
Ru2 P1 C21 C25 162.67(12)
C16 P1 C21 C22 -87.07(16)
C11 P1 C21 C22 165.92(15)
Ru2 P1 C21 C22 37.34(16)
C25 C21 C22 C23 38.3(3)
P1 C21 C22 C23 170.6(3)
C25 C21 C22 C23A 8.7(2)
P1 C21 C22 C23A 141.05(18)
C21 C22 C23 C24 -37.2(4)
C23A C22 C23 C24 72.4(5)
C21 C22 C23A C24 14.1(3)
C23 C22 C23A C24 -63.0(5)
C22 C23 C24 C23A -71.0(5)
C22 C23 C24 C25 21.3(5)
C22 C23A C24 C23 66.3(5)
C22 C23A C24 C25 -32.3(3)
C23 C24 C25 C21 4.1(4)
C23A C24 C25 C21 38.4(3)
C22 C21 C25 C24 -27.7(2)
P1 C21 C25 C24 -158.17(17)
C31 P2 C26 C27 45.79(18)
C36 P2 C26 C27 -56.56(18)
Ru2 P2 C26 C27 173.96(14)
C31 P2 C26 C30 170.42(15)
C36 P2 C26 C30 68.07(16)
Ru2 P2 C26 C30 -61.41(17)
C30 C26 C27 C28 24.6(2)
P2 C26 C27 C28 155.23(17)
C26 C27 C28 C29 -41.6(2)
C27 C28 C29 C30 42.2(2)
C28 C29 C30 C26 -26.7(2)
C27 C26 C30 C29 1.2(2)
P2 C26 C30 C29 -129.07(16)
C26 P2 C31 C32 -179.16(15)
C36 P2 C31 C32 -74.68(16)
Ru2 P2 C31 C32 46.71(17)
C26 P2 C31 C35 58.40(17)
C36 P2 C31 C35 162.88(15)
Ru2 P2 C31 C35 -75.74(16)
C35 C31 C32 C33 -26.0(3)
P2 C31 C32 C33 -154.4(2)
C31 C32 C33 C34 6.8(4)
C32 C33 C34 C35 15.5(4)
C33 C34 C35 C31 -31.3(3)
C32 C31 C35 C34 35.1(2)
P2 C31 C35 C34 163.71(18)
C31 P2 C36 C37 -169.79(15)
C26 P2 C36 C37 -68.62(16)
Ru2 P2 C36 C37 67.43(15)
C31 P2 C36 C40 66.46(16)
C26 P2 C36 C40 167.62(14)
Ru2 P2 C36 C40 -56.33(15)
C40 C36 C37 C38 -35.0(2)
P2 C36 C37 C38 -164.39(14)
C36 C37 C38 C39 42.3(2)
C37 C38 C39 C40 -33.0(2)
C38 C39 C40 C36 11.1(2)
C37 C36 C40 C39 14.8(2)
P2 C36 C40 C39 144.97(15)
